data_4306314
loop_
_publ_author_name
'Vadapalli Chandrasekhar'
'Tapas Senapati'
'E. Carolina Sa\~nudo'

_publ_contact_author_address
;Head, Department of Chemistry
Indian Institute of Technology Kanpur
Kanpur 208016
Uttarpradesh
India
;
_publ_contact_author_email vc@iitk.ac.in
_publ_contact_author_fax '+91-512-259 7436'
_publ_contact_author_name 'Prof. V. Chandrasekhar'
_publ_contact_author_phone '+91-512-259 7259'
_publ_section_title
;
Synthesis, Structure, and Magnetism of Hexanuclear Copper(II) Phosphonates
;
_journal_name_full 'Inorganic Chemistry'
_journal_page_first 9553
_journal_page_last 9560
_journal_paper_doi 10.1021/ic8011525
_journal_volume 47
_journal_year 2008
_chemical_formula_moiety 'C98 H108 Cl4 Cu6 N12 O34 P4'
_chemical_formula_sum 'C49 H54 Cl2 Cu3 N6 O17 P2'
_chemical_formula_weight 1322.44
_chemical_melting_point 260
_chemical_name_common copperphosphonate
_chemical_name_systematic
; 
 ? 
;
_space_group_IT_number 2
_symmetry_cell_setting triclinic
_symmetry_space_group_name_Hall '-P 1'
_symmetry_space_group_name_H-M 'P -1'
_atom_sites_solution_hydrogens geom
_atom_sites_solution_primary direct
_atom_sites_solution_secondary difmap
_audit_creation_method SHELXL-97
_cell_angle_alpha 111.439(5)
_cell_angle_beta 95.405(5)
_cell_angle_gamma 109.795(5)
_cell_formula_units_Z 2
_cell_length_a 12.649(5)
_cell_length_b 15.225(5)
_cell_length_c 15.896(5)
_cell_measurement_reflns_used 1032
_cell_measurement_temperature 293(2)
_cell_measurement_theta_max 21.29
_cell_measurement_theta_min 2.45
_cell_volume 2596.7(16)
_computing_cell_refinement 'Bruker SMART'
_computing_data_collection 'Bruker SMART'
_computing_data_reduction 'Bruker SAINT'
_computing_molecular_graphics 'Bruker SHELXTL'
_computing_publication_material 'Bruker SHELXTL'
_computing_structure_refinement 'SHELXL-97 (Sheldrick, 1997)'
_computing_structure_solution 'SHELXS-97 (Sheldrick, 1990)'
_diffrn_ambient_temperature 293(2)
_diffrn_measured_fraction_theta_full 0.980
_diffrn_measured_fraction_theta_max 0.980
_diffrn_measurement_device_type 'CCD area detector'
_diffrn_measurement_method 'omega scans'
_diffrn_radiation_monochromator graphite
_diffrn_radiation_source 'fine-focus sealed tube'
_diffrn_radiation_type MoK\a
_diffrn_radiation_wavelength 0.71069
_diffrn_reflns_av_R_equivalents 0.0599
_diffrn_reflns_av_sigmaI/netI 0.1429
_diffrn_reflns_limit_h_max 15
_diffrn_reflns_limit_h_min -15
_diffrn_reflns_limit_k_max 18
_diffrn_reflns_limit_k_min -18
_diffrn_reflns_limit_l_max 19
_diffrn_reflns_limit_l_min -8
_diffrn_reflns_number 14826
_diffrn_reflns_theta_full 26.00
_diffrn_reflns_theta_max 26.00
_diffrn_reflns_theta_min 2.17
_exptl_absorpt_coefficient_mu 1.462
_exptl_absorpt_correction_T_max 0.9084
_exptl_absorpt_correction_T_min 0.7586
_exptl_absorpt_correction_type empirical
_exptl_absorpt_process_details SADABS
_exptl_crystal_colour blue
_exptl_crystal_density_diffrn 1.691
_exptl_crystal_density_method 'not measured'
_exptl_crystal_description block
_exptl_crystal_F_000 1354
_exptl_crystal_size_max 0.20
_exptl_crystal_size_mid 0.08
_exptl_crystal_size_min 0.07
_refine_diff_density_max 0.963
_refine_diff_density_min -0.630
_refine_diff_density_rms 0.155
_refine_ls_extinction_method none
_refine_ls_goodness_of_fit_ref 0.963
_refine_ls_hydrogen_treatment mixed
_refine_ls_matrix_type full
_refine_ls_number_parameters 724
_refine_ls_number_reflns 10021
_refine_ls_number_restraints 0
_refine_ls_restrained_S_all 0.963
_refine_ls_R_factor_all 0.1302
_refine_ls_R_factor_gt 0.0708
_refine_ls_shift/su_max 0.001
_refine_ls_shift/su_mean 0.000
_refine_ls_structure_factor_coef Fsqd
_refine_ls_weighting_details 'calc w=1/[\s^2^(Fo^2^)+(0.0719P)^2^+0.0000P] where P=(Fo^2^+2Fc^2^)/3'
_refine_ls_weighting_scheme calc
_refine_ls_wR_factor_gt 0.1459
_refine_ls_wR_factor_ref 0.1831
_reflns_number_gt 5778
_reflns_number_total 10021
_reflns_threshold_expression >2sigma(I)
_cod_data_source_file ic8011525_si_001_1.cif
_cod_data_source_block Complex-1
_cod_depositor_comments
;
The following automatic conversions were performed:
'_symmetry_cell_setting' value 'Triclinic' changed to 'triclinic'
according to '/home/saulius/struct/CIF-dictionaries/cif_core.dic'
dictionary named 'cif_core.dic' version 2.4.1 from 2010-06-29.

Automatic conversion script
Id: cif_fix_enum 1527 2010-12-29 10:47:43Z saulius 
;
_cod_database_code 4306314

loop_
_symmetry_equiv_pos_as_xyz
'x, y, z'
'-x, -y, -z'

loop_
_atom_site_label
_atom_site_type_symbol
_atom_site_fract_x
_atom_site_fract_y
_atom_site_fract_z
_atom_site_U_iso_or_equiv
_atom_site_adp_type
_atom_site_occupancy
_atom_site_symmetry_multiplicity
_atom_site_calc_flag
_atom_site_refinement_flags
_atom_site_disorder_assembly
_atom_site_disorder_group
Cu3 Cu 1.14318(7) 0.35049(6) 1.06283(6) 0.0169(2) Uani 1 1 d . . .
Cu1 Cu 0.90645(7) -0.03539(6) 0.90835(6) 0.0169(2) Uani 1 1 d . . .
Cu2 Cu 0.93525(7) 0.08099(6) 0.76375(6) 0.0173(2) Uani 1 1 d . . .
Cl1 Cl 0.19900(15) 0.52043(15) 0.66786(14) 0.0271(4) Uani 1 1 d . . .
Cl2 Cl 0.26184(15) 0.96463(13) 0.54083(13) 0.0224(4) Uani 1 1 d . . .
P2 P 1.14734(15) 0.12639(14) 0.92602(13) 0.0150(4) Uani 1 1 d . . .
P1 P 0.89006(15) 0.18941(14) 0.94957(13) 0.0163(4) Uani 1 1 d . . .
O15 O 0.2924(5) 0.8985(4) 0.4664(4) 0.0400(15) Uani 1 1 d . . .
O4 O 1.1781(4) 0.2323(3) 1.0039(3) 0.0164(11) Uani 1 1 d . . .
O6 O 1.0887(4) 0.1097(3) 0.8301(3) 0.0176(11) Uani 1 1 d . . .
O5 O 1.0759(4) 0.0397(3) 0.9517(3) 0.0158(10) Uani 1 1 d . . .
O9 O 0.2781(4) 0.5121(4) 0.6071(4) 0.0295(13) Uani 1 1 d . . .
O8 O 0.9971(5) 0.1641(5) 0.6734(4) 0.0265(14) Uani 1 1 d . . .
O1 O 0.8685(4) 0.0848(3) 0.9490(3) 0.0197(11) Uani 1 1 d . . .
O16 O 0.2612(4) 0.9353(4) 0.6164(4) 0.0298(13) Uani 1 1 d . . .
N6 N 1.3159(5) 0.4361(4) 1.1234(4) 0.0169(13) Uani 1 1 d . . .
O3 O 0.9212(4) 0.1967(3) 0.8599(3) 0.0178(11) Uani 1 1 d . . .
O7 O 1.1219(4) 0.3789(4) 0.9323(3) 0.0204(11) Uani 1 1 d . . .
O2 O 0.9785(4) 0.2796(3) 1.0357(3) 0.0183(11) Uani 1 1 d . . .
O13 O 0.1466(5) 0.9550(5) 0.5051(4) 0.0451(16) Uani 1 1 d . . .
O11 O 0.0818(4) 0.4664(4) 0.6126(4) 0.0408(15) Uani 1 1 d . . .
O12 O 0.2232(5) 0.6280(4) 0.7189(4) 0.0443(16) Uani 1 1 d . . .
O14 O 0.3424(5) 1.0685(4) 0.5718(4) 0.0532(18) Uani 1 1 d . . .
O10 O 0.2191(5) 0.4788(5) 0.7313(5) 0.0556(19) Uani 1 1 d . . .
C26 C 1.0496(6) 0.5966(5) 1.2283(5) 0.0246(18) Uani 1 1 d . . .
H26 H 0.9824 0.6076 1.2356 0.029 Uiso 1 1 calc R . .
C36 C 1.2406(5) 0.5584(5) 1.2024(5) 0.0138(15) Uani 1 1 d . . .
N1 N 0.9178(5) -0.1696(4) 0.8295(4) 0.0169(13) Uani 1 1 d . . .
N2 N 0.7370(5) -0.1237(4) 0.8460(4) 0.0173(13) Uani 1 1 d . . .
N3 N 0.9239(5) -0.0568(4) 0.6707(4) 0.0193(13) Uani 1 1 d . . .
C31 C 1.4511(6) 0.6071(5) 1.2376(5) 0.0213(17) Uani 1 1 d . . .
N5 N 1.1349(5) 0.4816(4) 1.1501(4) 0.0202(14) Uani 1 1 d . . .
C7 C 0.7995(6) -0.3465(5) 0.7139(5) 0.0187(16) Uani 1 1 d . . .
N4 N 0.7638(5) 0.0175(4) 0.6980(4) 0.0182(13) Uani 1 1 d . . .
C19 C 0.7824(6) -0.2257(5) 0.5583(5) 0.0213(16) Uani 1 1 d . . .
C12 C 0.7157(6) -0.2216(5) 0.7848(5) 0.0170(15) Uani 1 1 d . . .
C16 C 0.6084(6) -0.1469(5) 0.5891(5) 0.0202(16) Uani 1 1 d . . .
C35 C 1.3383(5) 0.5329(5) 1.1869(5) 0.0148(15) Uani 1 1 d . . .
C42 C 0.7554(6) 0.2068(5) 0.9549(5) 0.0203(17) Uani 1 1 d . . .
H42 H 0.6937 0.1471 0.9034 0.024 Uiso 1 1 calc R . .
C2 C 0.5323(6) -0.1670(5) 0.8072(5) 0.0251(18) Uani 1 1 d . . .
H2 H 0.4713 -0.1464 0.8166 0.030 Uiso 1 1 calc R . .
C1 C 0.6471(6) -0.0976(5) 0.8546(5) 0.0195(16) Uani 1 1 d . . .
H1 H 0.6611 -0.0301 0.8939 0.023 Uiso 1 1 calc R . .
C37 C 1.2862(5) 0.1193(5) 0.9181(5) 0.0144(15) Uani 1 1 d . . .
H37 H 1.3318 0.1452 0.9819 0.017 Uiso 1 1 calc R . .
C8 C 0.9022(6) -0.3642(5) 0.7074(5) 0.0201(16) Uani 1 1 d . . .
H8 H 0.8985 -0.4278 0.6666 0.024 Uiso 1 1 calc R . .
C11 C 0.8145(6) -0.2464(5) 0.7756(5) 0.0169(15) Uani 1 1 d . . .
C14 C 0.5680(6) 0.0016(6) 0.6622(5) 0.0226(17) Uani 1 1 d . . .
H14 H 0.5162 0.0333 0.6708 0.027 Uiso 1 1 calc R . .
C27 C 1.1544(6) 0.6737(5) 1.2809(5) 0.0186(16) Uani 1 1 d . . .
H27 H 1.1594 0.7368 1.3239 0.022 Uiso 1 1 calc R . .
C6 C 0.6846(6) -0.4213(5) 0.6627(5) 0.0249(18) Uani 1 1 d . . .
H6 H 0.6740 -0.4875 0.6226 0.030 Uiso 1 1 calc R . .
C29 C 1.3714(6) 0.7293(5) 1.3197(5) 0.0199(16) Uani 1 1 d . . .
H29 H 1.3829 0.7937 1.3647 0.024 Uiso 1 1 calc R . .
C45 C 0.6990(6) 0.3537(6) 1.0161(5) 0.0242(17) Uani 1 1 d . . .
H45A H 0.7553 0.4163 1.0673 0.029 Uiso 1 1 calc R . .
H45B H 0.6424 0.3706 0.9871 0.029 Uiso 1 1 calc R . .
C9 C 1.0072(6) -0.2864(5) 0.7621(5) 0.0214(17) Uani 1 1 d . . .
H9 H 1.0750 -0.2973 0.7584 0.026 Uiso 1 1 calc R . .
C4 C 0.6029(6) -0.2961(5) 0.7336(5) 0.0204(16) Uani 1 1 d . . .
C5 C 0.5921(7) -0.3981(6) 0.6713(6) 0.031(2) Uani 1 1 d . . .
H5 H 0.5189 -0.4485 0.6364 0.037 Uiso 1 1 calc R . .
C46 C 0.7595(6) 0.3048(5) 0.9443(5) 0.0198(16) Uani 1 1 d . . .
H46A H 0.8392 0.3523 0.9567 0.024 Uiso 1 1 calc R . .
H46B H 0.7193 0.2872 0.8816 0.024 Uiso 1 1 calc R . .
C28 C 1.2556(6) 0.6555(5) 1.2688(5) 0.0201(16) Uani 1 1 d . . .
C23 C 0.8115(6) -0.1229(5) 0.6222(5) 0.0176(16) Uani 1 1 d . . .
C48 C 1.1041(6) 0.1711(6) 0.6462(6) 0.033(2) Uani 1 1 d . . .
H48A H 1.1555 0.1670 0.6918 0.049 Uiso 1 1 calc R . .
H48B H 1.1399 0.2355 0.6422 0.049 Uiso 1 1 calc R . .
H48C H 1.0883 0.1153 0.5865 0.049 Uiso 1 1 calc R . .
C38 C 1.3568(6) 0.1853(5) 0.8729(5) 0.0215(17) Uani 1 1 d . . .
H38A H 1.3052 0.1930 0.8296 0.026 Uiso 1 1 calc R . .
H38B H 1.4076 0.2533 0.9204 0.026 Uiso 1 1 calc R . .
C18 C 0.6616(6) -0.2884(5) 0.5118(5) 0.0225(17) Uani 1 1 d . . .
H18 H 0.6399 -0.3566 0.4697 0.027 Uiso 1 1 calc R . .
C15 C 0.5295(6) -0.1002(6) 0.6042(5) 0.0231(17) Uani 1 1 d . . .
H15 H 0.4510 -0.1387 0.5747 0.028 Uiso 1 1 calc R . .
C44 C 0.6393(6) 0.2733(6) 1.0515(5) 0.0243(18) Uani 1 1 d . . .
H44A H 0.5620 0.2271 1.0122 0.029 Uiso 1 1 calc R . .
H44B H 0.6342 0.3060 1.1152 0.029 Uiso 1 1 calc R . .
C21 C 0.9845(6) -0.1910(5) 0.5905(5) 0.0212(17) Uani 1 1 d . . .
H21 H 1.0449 -0.2120 0.5800 0.025 Uiso 1 1 calc R . .
C24 C 0.7249(6) -0.0838(5) 0.6372(5) 0.0197(16) Uani 1 1 d . . .
C34 C 1.4038(6) 0.4095(5) 1.1107(5) 0.0212(17) Uani 1 1 d . . .
H34 H 1.3891 0.3430 1.0682 0.025 Uiso 1 1 calc R . .
C47 C 1.2100(6) 0.3700(6) 0.8824(5) 0.0262(18) Uani 1 1 d . . .
H47A H 1.2853 0.4148 0.9241 0.039 Uiso 1 1 calc R . .
H47B H 1.2001 0.3891 0.8319 0.039 Uiso 1 1 calc R . .
H47C H 1.2033 0.3001 0.8581 0.039 Uiso 1 1 calc R . .
C30 C 1.4644(6) 0.7066(6) 1.3032(5) 0.0236(17) Uani 1 1 d . . .
H30 H 1.5386 0.7569 1.3353 0.028 Uiso 1 1 calc R . .
C20 C 0.8740(6) -0.2576(6) 0.5450(5) 0.0245(17) Uani 1 1 d . . .
H20 H 0.8583 -0.3251 0.5045 0.029 Uiso 1 1 calc R . .
C33 C 1.5188(6) 0.4774(5) 1.1587(5) 0.0248(18) Uani 1 1 d . . .
H33 H 1.5790 0.4561 1.1482 0.030 Uiso 1 1 calc R . .
C3 C 0.5116(6) -0.2652(6) 0.7470(5) 0.0237(18) Uani 1 1 d . . .
H3 H 0.4359 -0.3119 0.7146 0.028 Uiso 1 1 calc R . .
C13 C 0.6844(6) 0.0584(6) 0.7087(5) 0.0220(17) Uani 1 1 d . . .
H13 H 0.7083 0.1275 0.7489 0.026 Uiso 1 1 calc R . .
C32 C 1.5411(6) 0.5742(5) 1.2206(5) 0.0218(17) Uani 1 1 d . . .
H32 H 1.6173 0.6196 1.2524 0.026 Uiso 1 1 calc R . .
C17 C 0.5800(6) -0.2519(5) 0.5271(5) 0.0212(17) Uani 1 1 d . . .
H17 H 0.5029 -0.2956 0.4969 0.025 Uiso 1 1 calc R . .
C10 C 1.0127(6) -0.1902(6) 0.8235(5) 0.0224(17) Uani 1 1 d . . .
H10 H 1.0843 -0.1392 0.8612 0.027 Uiso 1 1 calc R . .
C41 C 1.2840(6) 0.0111(5) 0.8621(5) 0.0227(17) Uani 1 1 d . . .
H41A H 1.2731 -0.0285 0.8989 0.027 Uiso 1 1 calc R . .
H41B H 1.2226 -0.0268 0.8050 0.027 Uiso 1 1 calc R . .
C39 C 1.4284(6) 0.1299(5) 0.8212(5) 0.0216(17) Uani 1 1 d . . .
H39A H 1.4055 0.1099 0.7547 0.026 Uiso 1 1 calc R . .
H39B H 1.5105 0.1743 0.8441 0.026 Uiso 1 1 calc R . .
C43 C 0.7189(6) 0.2158(6) 1.0460(5) 0.0234(17) Uani 1 1 d . . .
H43A H 0.6777 0.1482 1.0440 0.028 Uiso 1 1 calc R . .
H43B H 0.7858 0.2544 1.0991 0.028 Uiso 1 1 calc R . .
C40 C 1.4027(6) 0.0346(5) 0.8412(5) 0.0189(16) Uani 1 1 d . . .
H40A H 1.4016 -0.0230 0.7875 0.023 Uiso 1 1 calc R . .
H40B H 1.4608 0.0489 0.8943 0.023 Uiso 1 1 calc R . .
C22 C 1.0081(6) -0.0891(6) 0.6543(5) 0.0215(17) Uani 1 1 d . . .
H22 H 1.0845 -0.0437 0.6855 0.026 Uiso 1 1 calc R . .
C25 C 1.0406(6) 0.5009(6) 1.1634(5) 0.0202(16) Uani 1 1 d . . .
H25 H 0.9677 0.4498 1.1288 0.024 Uiso 1 1 calc R . .
O19 O 0.2825(5) 0.6216(5) 0.4931(5) 0.0451(16) Uani 1 1 d . . .
H19 H 0.2710 0.5792 0.5152 0.068 Uiso 1 1 calc R . .
C49 C 0.2078(8) 0.6732(7) 0.5163(6) 0.045(2) Uani 1 1 d . . .
H49A H 0.2253 0.7102 0.5829 0.068 Uiso 1 1 calc R . .
H49B H 0.1288 0.6237 0.4936 0.068 Uiso 1 1 calc R . .
H49C H 0.2189 0.7207 0.4882 0.068 Uiso 1 1 calc R . .
H101 H 0.963(7) 0.129(6) 0.637(5) 0.02(3) Uiso 1 1 d . . .
H102 H 1.052(6) 0.323(6) 0.905(5) 0.03(2) Uiso 1 1 d . . .

loop_
_atom_site_aniso_label
_atom_site_aniso_U_11
_atom_site_aniso_U_22
_atom_site_aniso_U_33
_atom_site_aniso_U_23
_atom_site_aniso_U_13
_atom_site_aniso_U_12
Cu3 0.0115(4) 0.0160(5) 0.0216(5) 0.0063(4) 0.0030(4) 0.0059(4)
Cu1 0.0123(4) 0.0157(5) 0.0218(5) 0.0072(4) 0.0042(4) 0.0055(4)
Cu2 0.0123(4) 0.0201(5) 0.0191(5) 0.0067(4) 0.0032(4) 0.0079(4)
Cl1 0.0153(9) 0.0340(11) 0.0284(11) 0.0128(10) 0.0028(8) 0.0069(8)
Cl2 0.0199(9) 0.0223(10) 0.0205(10) 0.0058(8) 0.0031(8) 0.0074(8)
P2 0.0105(9) 0.0169(10) 0.0193(10) 0.0078(8) 0.0041(7) 0.0073(8)
P1 0.0113(9) 0.0158(10) 0.0202(10) 0.0056(9) 0.0030(8) 0.0061(8)
O15 0.053(4) 0.046(4) 0.028(3) 0.009(3) 0.017(3) 0.033(3)
O4 0.014(2) 0.012(2) 0.022(3) 0.007(2) 0.003(2) 0.005(2)
O6 0.012(2) 0.022(3) 0.016(3) 0.004(2) 0.004(2) 0.009(2)
O5 0.009(2) 0.016(2) 0.021(3) 0.007(2) 0.003(2) 0.005(2)
O9 0.025(3) 0.022(3) 0.034(3) 0.005(3) 0.010(3) 0.009(2)
O8 0.025(3) 0.029(4) 0.022(4) 0.011(3) 0.005(3) 0.009(3)
O1 0.015(3) 0.013(2) 0.030(3) 0.007(2) 0.003(2) 0.007(2)
O16 0.026(3) 0.043(3) 0.031(3) 0.027(3) 0.010(2) 0.011(3)
N6 0.015(3) 0.013(3) 0.021(3) 0.006(3) 0.003(3) 0.005(3)
O3 0.012(2) 0.017(3) 0.023(3) 0.003(2) 0.005(2) 0.010(2)
O7 0.017(3) 0.024(3) 0.022(3) 0.009(3) 0.007(2) 0.010(2)
O2 0.014(2) 0.016(3) 0.022(3) 0.008(2) 0.003(2) 0.004(2)
O13 0.029(3) 0.077(5) 0.037(4) 0.022(4) 0.004(3) 0.034(3)
O11 0.011(3) 0.053(4) 0.038(4) 0.012(3) -0.004(2) 0.001(3)
O12 0.036(3) 0.040(4) 0.047(4) 0.005(3) 0.012(3) 0.018(3)
O14 0.066(5) 0.026(3) 0.042(4) 0.012(3) -0.002(3) -0.005(3)
O10 0.039(4) 0.095(5) 0.071(5) 0.072(5) 0.021(3) 0.029(4)
C26 0.022(4) 0.019(4) 0.027(4) 0.008(4) -0.003(3) 0.007(3)
C36 0.009(3) 0.015(4) 0.018(4) 0.007(3) 0.003(3) 0.005(3)
N1 0.017(3) 0.014(3) 0.016(3) 0.010(3) 0.005(3) -0.001(3)
N2 0.011(3) 0.020(3) 0.022(3) 0.012(3) 0.004(2) 0.005(3)
N3 0.019(3) 0.019(3) 0.017(3) 0.006(3) -0.001(3) 0.006(3)
C31 0.017(4) 0.022(4) 0.024(4) 0.014(4) 0.005(3) 0.001(3)
N5 0.013(3) 0.019(3) 0.022(3) 0.004(3) -0.001(3) 0.004(3)
C7 0.028(4) 0.013(4) 0.015(4) 0.010(3) 0.004(3) 0.005(3)
N4 0.012(3) 0.018(3) 0.023(3) 0.008(3) 0.006(3) 0.004(3)
C19 0.028(4) 0.020(4) 0.020(4) 0.008(3) 0.009(3) 0.015(3)
C12 0.019(4) 0.017(4) 0.015(4) 0.010(3) 0.002(3) 0.003(3)
C16 0.017(4) 0.026(4) 0.021(4) 0.014(4) 0.004(3) 0.009(3)
C35 0.010(3) 0.017(4) 0.013(4) 0.005(3) 0.004(3) 0.003(3)
C42 0.008(3) 0.020(4) 0.034(5) 0.012(4) 0.002(3) 0.007(3)
C2 0.018(4) 0.024(4) 0.035(5) 0.015(4) 0.010(3) 0.007(3)
C1 0.025(4) 0.018(4) 0.020(4) 0.009(3) 0.007(3) 0.013(3)
C37 0.003(3) 0.016(4) 0.020(4) 0.007(3) -0.002(3) 0.001(3)
C8 0.025(4) 0.021(4) 0.022(4) 0.011(4) 0.009(3) 0.016(3)
C11 0.022(4) 0.011(3) 0.016(4) 0.009(3) 0.001(3) 0.001(3)
C14 0.011(4) 0.033(4) 0.026(4) 0.014(4) 0.005(3) 0.011(3)
C27 0.023(4) 0.012(4) 0.022(4) 0.006(3) 0.009(3) 0.009(3)
C6 0.027(4) 0.015(4) 0.024(4) 0.006(4) 0.005(3) 0.002(3)
C29 0.019(4) 0.014(4) 0.021(4) 0.008(3) 0.002(3) 0.000(3)
C45 0.021(4) 0.029(4) 0.031(5) 0.013(4) 0.012(3) 0.017(4)
C9 0.029(4) 0.021(4) 0.023(4) 0.011(4) 0.007(3) 0.017(3)
C4 0.018(4) 0.025(4) 0.017(4) 0.014(4) -0.003(3) 0.003(3)
C5 0.025(4) 0.027(4) 0.033(5) 0.019(4) -0.009(4) -0.001(4)
C46 0.021(4) 0.020(4) 0.026(4) 0.014(4) 0.009(3) 0.012(3)
C28 0.013(4) 0.022(4) 0.028(4) 0.013(4) 0.007(3) 0.008(3)
C23 0.013(4) 0.019(4) 0.017(4) 0.009(3) 0.003(3) 0.000(3)
C48 0.020(4) 0.048(5) 0.038(5) 0.026(5) 0.019(4) 0.012(4)
C38 0.007(3) 0.024(4) 0.030(4) 0.010(4) 0.005(3) 0.004(3)
C18 0.025(4) 0.009(4) 0.021(4) 0.000(3) -0.001(3) 0.002(3)
C15 0.014(4) 0.039(5) 0.021(4) 0.018(4) 0.006(3) 0.009(3)
C44 0.015(4) 0.039(5) 0.020(4) 0.012(4) 0.003(3) 0.014(4)
C21 0.021(4) 0.023(4) 0.019(4) 0.005(4) 0.002(3) 0.013(3)
C24 0.018(4) 0.018(4) 0.019(4) 0.010(3) 0.006(3) 0.002(3)
C34 0.023(4) 0.018(4) 0.020(4) 0.002(3) 0.004(3) 0.013(3)
C47 0.024(4) 0.030(4) 0.031(5) 0.015(4) 0.013(4) 0.013(4)
C30 0.013(4) 0.023(4) 0.029(5) 0.012(4) -0.002(3) 0.002(3)
C20 0.027(4) 0.021(4) 0.024(4) 0.012(4) 0.005(3) 0.006(3)
C33 0.017(4) 0.026(4) 0.031(5) 0.010(4) 0.002(3) 0.012(3)
C3 0.009(4) 0.025(4) 0.031(5) 0.017(4) -0.001(3) -0.003(3)
C13 0.028(4) 0.028(4) 0.013(4) 0.006(3) 0.006(3) 0.017(4)
C32 0.013(4) 0.020(4) 0.027(4) 0.009(4) 0.000(3) 0.002(3)
C17 0.014(4) 0.022(4) 0.022(4) 0.006(4) 0.005(3) 0.004(3)
C10 0.018(4) 0.032(4) 0.028(4) 0.019(4) 0.012(3) 0.013(3)
C41 0.017(4) 0.024(4) 0.023(4) 0.009(4) 0.002(3) 0.006(3)
C39 0.017(4) 0.025(4) 0.024(4) 0.010(4) 0.006(3) 0.009(3)
C43 0.019(4) 0.025(4) 0.039(5) 0.021(4) 0.013(3) 0.012(3)
C40 0.018(4) 0.017(4) 0.021(4) 0.007(3) 0.000(3) 0.009(3)
C22 0.020(4) 0.035(4) 0.020(4) 0.016(4) 0.008(3) 0.018(4)
C25 0.007(3) 0.027(4) 0.028(4) 0.014(4) 0.004(3) 0.007(3)
O19 0.050(4) 0.056(4) 0.056(4) 0.033(4) 0.035(3) 0.035(4)
C49 0.053(6) 0.040(5) 0.046(6) 0.016(5) 0.008(5) 0.024(5)

loop_
_atom_type_symbol
_atom_type_description
_atom_type_scat_dispersion_real
_atom_type_scat_dispersion_imag
_atom_type_scat_source
C C 0.0033 0.0016 'International Tables Vol C Tables 4.2.6.8 and 6.1.1.4'
H H 0.0000 0.0000 'International Tables Vol C Tables 4.2.6.8 and 6.1.1.4'
N N 0.0061 0.0033 'International Tables Vol C Tables 4.2.6.8 and 6.1.1.4'
O O 0.0106 0.0060 'International Tables Vol C Tables 4.2.6.8 and 6.1.1.4'
P P 0.1023 0.0942 'International Tables Vol C Tables 4.2.6.8 and 6.1.1.4'
Cl Cl 0.1484 0.1585 'International Tables Vol C Tables 4.2.6.8 and 6.1.1.4'
Cu Cu 0.3201 1.2651 'International Tables Vol C Tables 4.2.6.8 and 6.1.1.4'

loop_
_geom_angle_atom_site_label_1
_geom_angle_atom_site_label_2
_geom_angle_atom_site_label_3
_geom_angle
_geom_angle_site_symmetry_1
_geom_angle_site_symmetry_3
_geom_angle_publ_flag
O2 Cu3 O4 97.83(19) . . ?
O2 Cu3 N5 90.5(2) . . ?
O4 Cu3 N5 166.7(2) . . ?
O2 Cu3 N6 166.5(2) . . ?
O4 Cu3 N6 88.7(2) . . ?
N5 Cu3 N6 81.0(2) . . ?
O2 Cu3 O7 89.62(19) . . ?
O4 Cu3 O7 94.44(19) . . ?
N5 Cu3 O7 96.0(2) . . ?
N6 Cu3 O7 101.6(2) . . ?
O1 Cu1 O5 96.95(18) . . ?
O1 Cu1 N2 88.5(2) . . ?
O5 Cu1 N2 171.6(2) . . ?
O1 Cu1 N1 163.2(2) . . ?
O5 Cu1 N1 92.6(2) . . ?
N2 Cu1 N1 80.6(2) . . ?
O1 Cu1 O5 94.25(18) . 2_757 ?
O5 Cu1 O5 83.21(18) . 2_757 ?
N2 Cu1 O5 102.83(19) . 2_757 ?
N1 Cu1 O5 100.59(19) . 2_757 ?
O3 Cu2 O6 94.24(19) . . ?
O3 Cu2 N3 168.6(2) . . ?
O6 Cu2 N3 90.4(2) . . ?
O3 Cu2 N4 92.5(2) . . ?
O6 Cu2 N4 165.7(2) . . ?
N3 Cu2 N4 80.8(2) . . ?
O3 Cu2 O8 95.4(2) . . ?
O6 Cu2 O8 96.1(2) . . ?
N3 Cu2 O8 94.4(2) . . ?
N4 Cu2 O8 95.9(2) . . ?
O10 Cl1 O11 111.0(4) . . ?
O10 Cl1 O12 109.4(4) . . ?
O11 Cl1 O12 109.8(4) . . ?
O10 Cl1 O9 108.7(3) . . ?
O11 Cl1 O9 109.6(3) . . ?
O12 Cl1 O9 108.3(3) . . ?
O14 Cl2 O16 110.0(4) . . ?
O14 Cl2 O15 109.5(4) . . ?
O16 Cl2 O15 110.5(3) . . ?
O14 Cl2 O13 109.5(4) . . ?
O16 Cl2 O13 109.5(3) . . ?
O15 Cl2 O13 107.8(3) . . ?
O4 P2 O6 115.4(3) . . ?
O4 P2 O5 111.5(3) . . ?
O6 P2 O5 110.5(3) . . ?
O4 P2 C37 104.1(3) . . ?
O6 P2 C37 106.6(3) . . ?
O5 P2 C37 108.1(3) . . ?
O1 P1 O2 114.0(3) . . ?
O1 P1 O3 112.9(3) . . ?
O2 P1 O3 110.5(3) . . ?
O1 P1 C42 106.9(3) . . ?
O2 P1 C42 104.7(3) . . ?
O3 P1 C42 107.2(3) . . ?
P2 O4 Cu3 150.6(3) . . ?
P2 O6 Cu2 137.8(3) . . ?
P2 O5 Cu1 124.5(3) . . ?
P2 O5 Cu1 128.1(3) . 2_757 ?
Cu1 O5 Cu1 96.79(18) . 2_757 ?
C48 O8 Cu2 120.8(5) . . ?
C48 O8 H101 99(9) . . ?
Cu2 O8 H101 96(8) . . ?
P1 O1 Cu1 147.1(3) . . ?
C34 N6 C35 118.2(6) . . ?
C34 N6 Cu3 129.2(5) . . ?
C35 N6 Cu3 112.6(4) . . ?
P1 O3 Cu2 120.1(3) . . ?
C47 O7 Cu3 113.8(4) . . ?
C47 O7 H102 114(5) . . ?
Cu3 O7 H102 91(5) . . ?
P1 O2 Cu3 132.3(3) . . ?
C27 C26 C25 121.5(7) . . ?
C27 C26 H26 119.2 . . ?
C25 C26 H26 119.2 . . ?
N5 C36 C28 123.8(6) . . ?
N5 C36 C35 115.3(6) . . ?
C28 C36 C35 120.8(6) . . ?
C10 N1 C11 117.5(6) . . ?
C10 N1 Cu1 128.7(5) . . ?
C11 N1 Cu1 113.8(5) . . ?
C1 N2 C12 117.7(6) . . ?
C1 N2 Cu1 128.6(5) . . ?
C12 N2 Cu1 113.6(4) . . ?
C22 N3 C23 119.1(6) . . ?
C22 N3 Cu2 128.6(5) . . ?
C23 N3 Cu2 112.3(4) . . ?
C32 C31 C35 115.6(7) . . ?
C32 C31 C30 125.8(7) . . ?
C35 C31 C30 118.6(6) . . ?
C25 N5 C36 117.7(6) . . ?
C25 N5 Cu3 128.3(5) . . ?
C36 N5 Cu3 114.0(4) . . ?
C11 C7 C8 116.1(6) . . ?
C11 C7 C6 118.8(7) . . ?
C8 C7 C6 125.1(7) . . ?
C13 N4 C24 116.5(6) . . ?
C13 N4 Cu2 130.1(5) . . ?
C24 N4 Cu2 113.3(4) . . ?
C20 C19 C23 117.1(7) . . ?
C20 C19 C18 125.7(7) . . ?
C23 C19 C18 117.2(6) . . ?
N2 C12 C4 122.8(6) . . ?
N2 C12 C11 116.3(6) . . ?
C4 C12 C11 120.9(6) . . ?
C15 C16 C24 116.6(7) . . ?
C15 C16 C17 125.3(7) . . ?
C24 C16 C17 118.1(6) . . ?
N6 C35 C31 123.4(6) . . ?
N6 C35 C36 117.1(6) . . ?
C31 C35 C36 119.5(6) . . ?
C43 C42 C46 105.4(6) . . ?
C43 C42 P1 114.5(5) . . ?
C46 C42 P1 112.9(5) . . ?
C43 C42 H42 107.9 . . ?
C46 C42 H42 107.9 . . ?
P1 C42 H42 107.9 . . ?
C3 C2 C1 118.8(7) . . ?
C3 C2 H2 120.6 . . ?
C1 C2 H2 120.6 . . ?
N2 C1 C2 123.1(7) . . ?
N2 C1 H1 118.5 . . ?
C2 C1 H1 118.5 . . ?
C38 C37 C41 103.7(5) . . ?
C38 C37 P2 114.1(4) . . ?
C41 C37 P2 116.6(4) . . ?
C38 C37 H37 107.3 . . ?
C41 C37 H37 107.3 . . ?
P2 C37 H37 107.3 . . ?
C9 C8 C7 119.3(7) . . ?
C9 C8 H8 120.3 . . ?
C7 C8 H8 120.3 . . ?
N1 C11 C7 124.7(7) . . ?
N1 C11 C12 115.7(6) . . ?
C7 C11 C12 119.6(6) . . ?
C15 C14 C13 120.3(7) . . ?
C15 C14 H14 119.9 . . ?
C13 C14 H14 119.9 . . ?
C26 C27 C28 118.4(7) . . ?
C26 C27 H27 120.8 . . ?
C28 C27 H27 120.8 . . ?
C5 C6 C7 121.6(7) . . ?
C5 C6 H6 119.2 . . ?
C7 C6 H6 119.2 . . ?
C30 C29 C28 121.1(7) . . ?
C30 C29 H29 119.5 . . ?
C28 C29 H29 119.5 . . ?
C44 C45 C46 106.3(6) . . ?
C44 C45 H45A 110.5 . . ?
C46 C45 H45A 110.5 . . ?
C44 C45 H45B 110.5 . . ?
C46 C45 H45B 110.5 . . ?
H45A C45 H45B 108.7 . . ?
C8 C9 C10 120.3(7) . . ?
C8 C9 H9 119.9 . . ?
C10 C9 H9 119.9 . . ?
C3 C4 C12 117.0(7) . . ?
C3 C4 C5 125.7(7) . . ?
C12 C4 C5 117.3(7) . . ?
C6 C5 C4 121.8(7) . . ?
C6 C5 H5 119.1 . . ?
C4 C5 H5 119.1 . . ?
C45 C46 C42 106.0(6) . . ?
C45 C46 H46A 110.5 . . ?
C42 C46 H46A 110.5 . . ?
C45 C46 H46B 110.5 . . ?
C42 C46 H46B 110.5 . . ?
H46A C46 H46B 108.7 . . ?
C36 C28 C27 117.2(6) . . ?
C36 C28 C29 118.3(6) . . ?
C27 C28 C29 124.5(7) . . ?
N3 C23 C19 121.9(6) . . ?
N3 C23 C24 117.5(6) . . ?
C19 C23 C24 120.6(6) . . ?
O8 C48 H48A 109.5 . . ?
O8 C48 H48B 109.5 . . ?
H48A C48 H48B 109.5 . . ?
O8 C48 H48C 109.5 . . ?
H48A C48 H48C 109.5 . . ?
H48B C48 H48C 109.5 . . ?
C39 C38 C37 107.5(6) . . ?
C39 C38 H38A 110.2 . . ?
C37 C38 H38A 110.2 . . ?
C39 C38 H38B 110.2 . . ?
C37 C38 H38B 110.2 . . ?
H38A C38 H38B 108.5 . . ?
C17 C18 C19 122.1(7) . . ?
C17 C18 H18 119.0 . . ?
C19 C18 H18 119.0 . . ?
C14 C15 C16 119.7(7) . . ?
C14 C15 H15 120.2 . . ?
C16 C15 H15 120.2 . . ?
C45 C44 C43 103.3(5) . . ?
C45 C44 H44A 111.1 . . ?
C43 C44 H44A 111.1 . . ?
C45 C44 H44B 111.1 . . ?
C43 C44 H44B 111.1 . . ?
H44A C44 H44B 109.1 . . ?
C20 C21 C22 119.7(7) . . ?
C20 C21 H21 120.1 . . ?
C22 C21 H21 120.1 . . ?
N4 C24 C16 124.2(6) . . ?
N4 C24 C23 115.4(6) . . ?
C16 C24 C23 120.4(7) . . ?
N6 C34 C33 122.5(7) . . ?
N6 C34 H34 118.7 . . ?
C33 C34 H34 118.7 . . ?
O7 C47 H47A 109.5 . . ?
O7 C47 H47B 109.5 . . ?
H47A C47 H47B 109.5 . . ?
O7 C47 H47C 109.5 . . ?
H47A C47 H47C 109.5 . . ?
H47B C47 H47C 109.5 . . ?
C29 C30 C31 121.6(7) . . ?
C29 C30 H30 119.2 . . ?
C31 C30 H30 119.2 . . ?
C21 C20 C19 120.5(7) . . ?
C21 C20 H20 119.7 . . ?
C19 C20 H20 119.7 . . ?
C32 C33 C34 119.2(7) . . ?
C32 C33 H33 120.4 . . ?
C34 C33 H33 120.4 . . ?
C2 C3 C4 120.5(7) . . ?
C2 C3 H3 119.7 . . ?
C4 C3 H3 119.7 . . ?
N4 C13 C14 122.7(7) . . ?
N4 C13 H13 118.6 . . ?
C14 C13 H13 118.6 . . ?
C33 C32 C31 121.1(7) . . ?
C33 C32 H32 119.5 . . ?
C31 C32 H32 119.5 . . ?
C18 C17 C16 121.5(7) . . ?
C18 C17 H17 119.2 . . ?
C16 C17 H17 119.2 . . ?
N1 C10 C9 122.2(7) . . ?
N1 C10 H10 118.9 . . ?
C9 C10 H10 118.9 . . ?
C40 C41 C37 103.4(5) . . ?
C40 C41 H41A 111.1 . . ?
C37 C41 H41A 111.1 . . ?
C40 C41 H41B 111.1 . . ?
C37 C41 H41B 111.1 . . ?
H41A C41 H41B 109.0 . . ?
C40 C39 C38 105.5(6) . . ?
C40 C39 H39A 110.6 . . ?
C38 C39 H39A 110.6 . . ?
C40 C39 H39B 110.6 . . ?
C38 C39 H39B 110.6 . . ?
H39A C39 H39B 108.8 . . ?
C44 C43 C42 104.0(6) . . ?
C44 C43 H43A 111.0 . . ?
C42 C43 H43A 111.0 . . ?
C44 C43 H43B 111.0 . . ?
C42 C43 H43B 111.0 . . ?
H43A C43 H43B 109.0 . . ?
C41 C40 C39 105.1(5) . . ?
C41 C40 H40A 110.7 . . ?
C39 C40 H40A 110.7 . . ?
C41 C40 H40B 110.7 . . ?
C39 C40 H40B 110.7 . . ?
H40A C40 H40B 108.8 . . ?
N3 C22 C21 121.6(7) . . ?
N3 C22 H22 119.2 . . ?
C21 C22 H22 119.2 . . ?
N5 C25 C26 121.4(7) . . ?
N5 C25 H25 119.3 . . ?
C26 C25 H25 119.3 . . ?
C49 O19 H19 109.5 . . ?
O19 C49 H49A 109.5 . . ?
O19 C49 H49B 109.5 . . ?
H49A C49 H49B 109.5 . . ?
O19 C49 H49C 109.5 . . ?
H49A C49 H49C 109.5 . . ?
H49B C49 H49C 109.5 . . ?

loop_
_geom_bond_atom_site_label_1
_geom_bond_atom_site_label_2
_geom_bond_distance
_geom_bond_site_symmetry_2
_geom_bond_publ_flag
Cu3 O2 1.912(4) . ?
Cu3 O4 1.922(4) . ?
Cu3 N5 2.016(6) . ?
Cu3 N6 2.039(6) . ?
Cu3 O7 2.280(5) . ?
Cu1 O1 1.946(4) . ?
Cu1 O5 1.965(4) . ?
Cu1 N2 2.015(5) . ?
Cu1 N1 2.032(6) . ?
Cu1 O5 2.242(5) 2_757 ?
Cu2 O3 1.941(4) . ?
Cu2 O6 1.943(4) . ?
Cu2 N3 2.024(6) . ?
Cu2 N4 2.036(5) . ?
Cu2 O8 2.269(6) . ?
Cl1 O10 1.418(6) . ?
Cl1 O11 1.430(5) . ?
Cl1 O12 1.440(6) . ?
Cl1 O9 1.460(5) . ?
Cl2 O14 1.424(6) . ?
Cl2 O16 1.426(5) . ?
Cl2 O15 1.429(5) . ?
Cl2 O13 1.451(5) . ?
P2 O4 1.520(5) . ?
P2 O6 1.521(5) . ?
P2 O5 1.543(5) . ?
P2 C37 1.809(6) . ?
P1 O1 1.518(5) . ?
P1 O2 1.519(5) . ?
P1 O3 1.547(5) . ?
P1 C42 1.815(6) . ?
O5 Cu1 2.242(5) 2_757 ?
O8 C48 1.441(9) . ?
O8 H101 0.62(7) . ?
N6 C34 1.315(8) . ?
N6 C35 1.358(8) . ?
O7 C47 1.442(8) . ?
O7 H102 0.92(7) . ?
C26 C27 1.362(9) . ?
C26 C25 1.403(10) . ?
C26 H26 0.9300 . ?
C36 N5 1.366(8) . ?
C36 C28 1.403(9) . ?
C36 C35 1.433(9) . ?
N1 C10 1.342(8) . ?
N1 C11 1.353(8) . ?
N2 C1 1.328(8) . ?
N2 C12 1.364(8) . ?
N3 C22 1.325(8) . ?
N3 C23 1.373(8) . ?
C31 C32 1.402(10) . ?
C31 C35 1.410(9) . ?
C31 C30 1.432(10) . ?
N5 C25 1.339(8) . ?
C7 C11 1.413(9) . ?
C7 C8 1.419(9) . ?
C7 C6 1.431(9) . ?
N4 C13 1.342(8) . ?
N4 C24 1.365(8) . ?
C19 C20 1.404(10) . ?
C19 C23 1.413(9) . ?
C19 C18 1.441(10) . ?
C12 C4 1.412(9) . ?
C12 C11 1.428(9) . ?
C16 C15 1.400(9) . ?
C16 C24 1.404(9) . ?
C16 C17 1.432(9) . ?
C42 C43 1.535(10) . ?
C42 C46 1.546(9) . ?
C42 H42 0.9800 . ?
C2 C3 1.365(10) . ?
C2 C1 1.403(9) . ?
C2 H2 0.9300 . ?
C1 H1 0.9300 . ?
C37 C38 1.537(9) . ?
C37 C41 1.549(9) . ?
C37 H37 0.9800 . ?
C8 C9 1.374(9) . ?
C8 H8 0.9300 . ?
C14 C15 1.360(10) . ?
C14 C13 1.387(9) . ?
C14 H14 0.9300 . ?
C27 C28 1.413(9) . ?
C27 H27 0.9300 . ?
C6 C5 1.337(10) . ?
C6 H6 0.9300 . ?
C29 C30 1.355(10) . ?
C29 C28 1.436(9) . ?
C29 H29 0.9300 . ?
C45 C44 1.531(10) . ?
C45 C46 1.541(9) . ?
C45 H45A 0.9700 . ?
C45 H45B 0.9700 . ?
C9 C10 1.405(9) . ?
C9 H9 0.9300 . ?
C4 C3 1.393(10) . ?
C4 C5 1.456(10) . ?
C5 H5 0.9300 . ?
C46 H46A 0.9700 . ?
C46 H46B 0.9700 . ?
C23 C24 1.414(9) . ?
C48 H48A 0.9600 . ?
C48 H48B 0.9600 . ?
C48 H48C 0.9600 . ?
C38 C39 1.536(9) . ?
C38 H38A 0.9700 . ?
C38 H38B 0.9700 . ?
C18 C17 1.330(9) . ?
C18 H18 0.9300 . ?
C15 H15 0.9300 . ?
C44 C43 1.531(9) . ?
C44 H44A 0.9700 . ?
C44 H44B 0.9700 . ?
C21 C20 1.348(9) . ?
C21 C22 1.416(9) . ?
C21 H21 0.9300 . ?
C34 C33 1.401(9) . ?
C34 H34 0.9300 . ?
C47 H47A 0.9600 . ?
C47 H47B 0.9600 . ?
C47 H47C 0.9600 . ?
C30 H30 0.9300 . ?
C20 H20 0.9300 . ?
C33 C32 1.351(10) . ?
C33 H33 0.9300 . ?
C3 H3 0.9300 . ?
C13 H13 0.9300 . ?
C32 H32 0.9300 . ?
C17 H17 0.9300 . ?
C10 H10 0.9300 . ?
C41 C40 1.520(9) . ?
C41 H41A 0.9700 . ?
C41 H41B 0.9700 . ?
C39 C40 1.532(9) . ?
C39 H39A 0.9700 . ?
C39 H39B 0.9700 . ?
C43 H43A 0.9700 . ?
C43 H43B 0.9700 . ?
C40 H40A 0.9700 . ?
C40 H40B 0.9700 . ?
C22 H22 0.9300 . ?
C25 H25 0.9300 . ?
O19 C49 1.414(9) . ?
O19 H19 0.8200 . ?
C49 H49A 0.9600 . ?
C49 H49B 0.9600 . ?
C49 H49C 0.9600 . ?

loop_
_geom_torsion_atom_site_label_1
_geom_torsion_atom_site_label_2
_geom_torsion_atom_site_label_3
_geom_torsion_atom_site_label_4
_geom_torsion
_geom_torsion_site_symmetry_1
_geom_torsion_site_symmetry_2
_geom_torsion_site_symmetry_3
_geom_torsion_site_symmetry_4
_geom_torsion_publ_flag
O6 P2 O4 Cu3 36.6(7) . . . . ?
O5 P2 O4 Cu3 -90.6(6) . . . . ?
C37 P2 O4 Cu3 153.1(6) . . . . ?
O2 Cu3 O4 P2 35.7(6) . . . . ?
N5 Cu3 O4 P2 164.1(7) . . . . ?
N6 Cu3 O4 P2 -156.1(6) . . . . ?
O7 Cu3 O4 P2 -54.5(6) . . . . ?
O4 P2 O6 Cu2 -77.9(5) . . . . ?
O5 P2 O6 Cu2 49.7(5) . . . . ?
C37 P2 O6 Cu2 167.0(4) . . . . ?
O3 Cu2 O6 P2 53.5(4) . . . . ?
N3 Cu2 O6 P2 -116.1(4) . . . . ?
N4 Cu2 O6 P2 -64.2(10) . . . . ?
O8 Cu2 O6 P2 149.4(4) . . . . ?
O4 P2 O5 Cu1 99.8(3) . . . . ?
O6 P2 O5 Cu1 -30.0(4) . . . . ?
C37 P2 O5 Cu1 -146.4(3) . . . . ?
O4 P2 O5 Cu1 -36.5(4) . . . 2_757 ?
O6 P2 O5 Cu1 -166.3(3) . . . 2_757 ?
C37 P2 O5 Cu1 77.3(4) . . . 2_757 ?
O1 Cu1 O5 P2 -53.3(3) . . . . ?
N2 Cu1 O5 P2 76.7(15) . . . . ?
N1 Cu1 O5 P2 112.8(3) . . . . ?
O5 Cu1 O5 P2 -146.8(4) 2_757 . . . ?
O1 Cu1 O5 Cu1 93.48(19) . . . 2_757 ?
N2 Cu1 O5 Cu1 -136.5(14) . . . 2_757 ?
N1 Cu1 O5 Cu1 -100.4(2) . . . 2_757 ?
O5 Cu1 O5 Cu1 0.0 2_757 . . 2_757 ?
O3 Cu2 O8 C48 124.8(6) . . . . ?
O6 Cu2 O8 C48 29.9(6) . . . . ?
N3 Cu2 O8 C48 -60.9(6) . . . . ?
N4 Cu2 O8 C48 -142.2(6) . . . . ?
O2 P1 O1 Cu1 -95.4(6) . . . . ?
O3 P1 O1 Cu1 31.8(6) . . . . ?
C42 P1 O1 Cu1 149.5(5) . . . . ?
O5 Cu1 O1 P1 50.3(6) . . . . ?
N2 Cu1 O1 P1 -123.3(6) . . . . ?
N1 Cu1 O1 P1 -74.0(9) . . . . ?
O5 Cu1 O1 P1 133.9(6) 2_757 . . . ?
O2 Cu3 N6 C34 125.4(9) . . . . ?
O4 Cu3 N6 C34 5.8(6) . . . . ?
N5 Cu3 N6 C34 177.2(7) . . . . ?
O7 Cu3 N6 C34 -88.5(6) . . . . ?
O2 Cu3 N6 C35 -52.8(11) . . . . ?
O4 Cu3 N6 C35 -172.4(5) . . . . ?
N5 Cu3 N6 C35 -1.0(5) . . . . ?
O7 Cu3 N6 C35 93.3(5) . . . . ?
O1 P1 O3 Cu2 -2.4(4) . . . . ?
O2 P1 O3 Cu2 126.6(3) . . . . ?
C42 P1 O3 Cu2 -119.9(3) . . . . ?
O6 Cu2 O3 P1 -78.2(3) . . . . ?
N3 Cu2 O3 P1 35.5(12) . . . . ?
N4 Cu2 O3 P1 89.1(3) . . . . ?
O8 Cu2 O3 P1 -174.8(3) . . . . ?
O2 Cu3 O7 C47 -141.5(5) . . . . ?
O4 Cu3 O7 C47 -43.6(5) . . . . ?
N5 Cu3 O7 C47 128.0(5) . . . . ?
N6 Cu3 O7 C47 46.0(5) . . . . ?
O1 P1 O2 Cu3 90.2(4) . . . . ?
O3 P1 O2 Cu3 -38.3(4) . . . . ?
C42 P1 O2 Cu3 -153.4(4) . . . . ?
O4 Cu3 O2 P1 -40.0(4) . . . . ?
N5 Cu3 O2 P1 150.4(4) . . . . ?
N6 Cu3 O2 P1 -158.7(7) . . . . ?
O7 Cu3 O2 P1 54.4(4) . . . . ?
O1 Cu1 N1 C10 130.3(7) . . . . ?
O5 Cu1 N1 C10 5.5(6) . . . . ?
N2 Cu1 N1 C10 -179.5(6) . . . . ?
O5 Cu1 N1 C10 -78.1(6) 2_757 . . . ?
O1 Cu1 N1 C11 -48.7(9) . . . . ?
O5 Cu1 N1 C11 -173.4(5) . . . . ?
N2 Cu1 N1 C11 1.5(5) . . . . ?
O5 Cu1 N1 C11 103.0(5) 2_757 . . . ?
O1 Cu1 N2 C1 -11.6(6) . . . . ?
O5 Cu1 N2 C1 -142.1(13) . . . . ?
N1 Cu1 N2 C1 -178.7(6) . . . . ?
O5 Cu1 N2 C1 82.5(6) 2_757 . . . ?
O1 Cu1 N2 C12 165.9(5) . . . . ?
O5 Cu1 N2 C12 35.4(17) . . . . ?
N1 Cu1 N2 C12 -1.3(5) . . . . ?
O5 Cu1 N2 C12 -100.1(5) 2_757 . . . ?
O3 Cu2 N3 C22 -130.8(10) . . . . ?
O6 Cu2 N3 C22 -16.7(6) . . . . ?
N4 Cu2 N3 C22 174.6(6) . . . . ?
O8 Cu2 N3 C22 79.4(6) . . . . ?
O3 Cu2 N3 C23 47.4(13) . . . . ?
O6 Cu2 N3 C23 161.5(5) . . . . ?
N4 Cu2 N3 C23 -7.2(5) . . . . ?
O8 Cu2 N3 C23 -102.4(5) . . . . ?
C28 C36 N5 C25 0.2(10) . . . . ?
C35 C36 N5 C25 178.6(6) . . . . ?
C28 C36 N5 Cu3 -178.9(5) . . . . ?
C35 C36 N5 Cu3 -0.4(8) . . . . ?
O2 Cu3 N5 C25 -8.7(6) . . . . ?
O4 Cu3 N5 C25 -137.7(8) . . . . ?
N6 Cu3 N5 C25 -178.1(6) . . . . ?
O7 Cu3 N5 C25 81.0(6) . . . . ?
O2 Cu3 N5 C36 170.2(5) . . . . ?
O4 Cu3 N5 C36 41.2(12) . . . . ?
N6 Cu3 N5 C36 0.8(5) . . . . ?
O7 Cu3 N5 C36 -100.1(5) . . . . ?
O3 Cu2 N4 C13 13.7(6) . . . . ?
O6 Cu2 N4 C13 131.7(8) . . . . ?
N3 Cu2 N4 C13 -175.5(6) . . . . ?
O8 Cu2 N4 C13 -82.0(6) . . . . ?
O3 Cu2 N4 C24 -162.9(5) . . . . ?
O6 Cu2 N4 C24 -44.9(11) . . . . ?
N3 Cu2 N4 C24 7.9(5) . . . . ?
O8 Cu2 N4 C24 101.4(5) . . . . ?
C1 N2 C12 C4 -2.2(10) . . . . ?
Cu1 N2 C12 C4 -179.9(5) . . . . ?
C1 N2 C12 C11 178.6(6) . . . . ?
Cu1 N2 C12 C11 0.8(8) . . . . ?
C34 N6 C35 C31 2.2(10) . . . . ?
Cu3 N6 C35 C31 -179.4(5) . . . . ?
C34 N6 C35 C36 -177.3(6) . . . . ?
Cu3 N6 C35 C36 1.1(8) . . . . ?
C32 C31 C35 N6 -1.8(10) . . . . ?
C30 C31 C35 N6 -179.7(6) . . . . ?
C32 C31 C35 C36 177.7(6) . . . . ?
C30 C31 C35 C36 -0.2(10) . . . . ?
N5 C36 C35 N6 -0.5(9) . . . . ?
C28 C36 C35 N6 178.0(6) . . . . ?
N5 C36 C35 C31 -180.0(6) . . . . ?
C28 C36 C35 C31 -1.5(10) . . . . ?
O1 P1 C42 C43 66.1(6) . . . . ?
O2 P1 C42 C43 -55.1(6) . . . . ?
O3 P1 C42 C43 -172.5(5) . . . . ?
O1 P1 C42 C46 -173.3(5) . . . . ?
O2 P1 C42 C46 65.5(6) . . . . ?
O3 P1 C42 C46 -51.9(6) . . . . ?
C12 N2 C1 C2 2.9(10) . . . . ?
Cu1 N2 C1 C2 -179.8(5) . . . . ?
C3 C2 C1 N2 -2.1(11) . . . . ?
O4 P2 C37 C38 -73.7(5) . . . . ?
O6 P2 C37 C38 48.7(5) . . . . ?
O5 P2 C37 C38 167.6(5) . . . . ?
O4 P2 C37 C41 165.3(5) . . . . ?
O6 P2 C37 C41 -72.2(6) . . . . ?
O5 P2 C37 C41 46.6(6) . . . . ?
C11 C7 C8 C9 1.9(10) . . . . ?
C6 C7 C8 C9 -178.6(7) . . . . ?
C10 N1 C11 C7 0.1(10) . . . . ?
Cu1 N1 C11 C7 179.2(5) . . . . ?
C10 N1 C11 C12 179.4(6) . . . . ?
Cu1 N1 C11 C12 -1.6(7) . . . . ?
C8 C7 C11 N1 -2.0(10) . . . . ?
C6 C7 C11 N1 178.5(6) . . . . ?
C8 C7 C11 C12 178.8(6) . . . . ?
C6 C7 C11 C12 -0.8(10) . . . . ?
N2 C12 C11 N1 0.5(9) . . . . ?
C4 C12 C11 N1 -178.8(6) . . . . ?
N2 C12 C11 C7 179.8(6) . . . . ?
C4 C12 C11 C7 0.5(10) . . . . ?
C25 C26 C27 C28 0.1(11) . . . . ?
C11 C7 C6 C5 0.8(11) . . . . ?
C8 C7 C6 C5 -178.6(7) . . . . ?
C7 C8 C9 C10 -0.1(10) . . . . ?
N2 C12 C4 C3 0.8(10) . . . . ?
C11 C12 C4 C3 180.0(6) . . . . ?
N2 C12 C4 C5 -179.5(6) . . . . ?
C11 C12 C4 C5 -0.3(10) . . . . ?
C7 C6 C5 C4 -0.7(12) . . . . ?
C3 C4 C5 C6 -179.9(7) . . . . ?
C12 C4 C5 C6 0.4(11) . . . . ?
C44 C45 C46 C42 -11.6(7) . . . . ?
C43 C42 C46 C45 -12.7(7) . . . . ?
P1 C42 C46 C45 -138.4(5) . . . . ?
N5 C36 C28 C27 -0.4(10) . . . . ?
C35 C36 C28 C27 -178.8(6) . . . . ?
N5 C36 C28 C29 179.5(6) . . . . ?
C35 C36 C28 C29 1.1(10) . . . . ?
C26 C27 C28 C36 0.3(10) . . . . ?
C26 C27 C28 C29 -179.7(7) . . . . ?
C30 C29 C28 C36 1.0(11) . . . . ?
C30 C29 C28 C27 -179.1(7) . . . . ?
C22 N3 C23 C19 2.8(10) . . . . ?
Cu2 N3 C23 C19 -175.6(5) . . . . ?
C22 N3 C23 C24 -176.0(6) . . . . ?
Cu2 N3 C23 C24 5.6(8) . . . . ?
C20 C19 C23 N3 -1.0(10) . . . . ?
C18 C19 C23 N3 179.6(6) . . . . ?
C20 C19 C23 C24 177.8(7) . . . . ?
C18 C19 C23 C24 -1.6(10) . . . . ?
C41 C37 C38 C39 -20.3(7) . . . . ?
P2 C37 C38 C39 -148.2(5) . . . . ?
C20 C19 C18 C17 -178.8(7) . . . . ?
C23 C19 C18 C17 0.5(11) . . . . ?
C13 C14 C15 C16 -2.1(11) . . . . ?
C24 C16 C15 C14 0.8(10) . . . . ?
C17 C16 C15 C14 -177.4(7) . . . . ?
C46 C45 C44 C43 31.4(7) . . . . ?
C13 N4 C24 C16 -2.4(10) . . . . ?
Cu2 N4 C24 C16 174.7(6) . . . . ?
C13 N4 C24 C23 175.7(6) . . . . ?
Cu2 N4 C24 C23 -7.2(8) . . . . ?
C15 C16 C24 N4 1.5(11) . . . . ?
C17 C16 C24 N4 179.8(6) . . . . ?
C15 C16 C24 C23 -176.5(6) . . . . ?
C17 C16 C24 C23 1.8(10) . . . . ?
N3 C23 C24 N4 1.1(9) . . . . ?
C19 C23 C24 N4 -177.8(6) . . . . ?
N3 C23 C24 C16 179.3(6) . . . . ?
C19 C23 C24 C16 0.5(11) . . . . ?
C35 N6 C34 C33 -1.2(11) . . . . ?
Cu3 N6 C34 C33 -179.3(5) . . . . ?
C28 C29 C30 C31 -2.7(11) . . . . ?
C32 C31 C30 C29 -175.3(7) . . . . ?
C35 C31 C30 C29 2.3(11) . . . . ?
C22 C21 C20 C19 1.9(11) . . . . ?
C23 C19 C20 C21 -1.4(11) . . . . ?
C18 C19 C20 C21 178.0(7) . . . . ?
N6 C34 C33 C32 0.0(11) . . . . ?
C1 C2 C3 C4 0.6(11) . . . . ?
C12 C4 C3 C2 0.0(10) . . . . ?
C5 C4 C3 C2 -179.7(7) . . . . ?
C24 N4 C13 C14 1.0(10) . . . . ?
Cu2 N4 C13 C14 -175.5(5) . . . . ?
C15 C14 C13 N4 1.2(11) . . . . ?
C34 C33 C32 C31 0.3(11) . . . . ?
C35 C31 C32 C33 0.5(11) . . . . ?
C30 C31 C32 C33 178.2(7) . . . . ?
C19 C18 C17 C16 1.7(11) . . . . ?
C15 C16 C17 C18 175.2(7) . . . . ?
C24 C16 C17 C18 -2.9(11) . . . . ?
C11 N1 C10 C9 1.9(10) . . . . ?
Cu1 N1 C10 C9 -177.0(5) . . . . ?
C8 C9 C10 N1 -1.9(11) . . . . ?
C38 C37 C41 C40 35.6(7) . . . . ?
P2 C37 C41 C40 161.9(5) . . . . ?
C37 C38 C39 C40 -2.7(7) . . . . ?
C45 C44 C43 C42 -39.2(7) . . . . ?
C46 C42 C43 C44 32.2(7) . . . . ?
P1 C42 C43 C44 156.9(5) . . . . ?
C37 C41 C40 C39 -37.9(7) . . . . ?
C38 C39 C40 C41 25.2(7) . . . . ?
C23 N3 C22 C21 -2.3(10) . . . . ?
Cu2 N3 C22 C21 175.8(5) . . . . ?
C20 C21 C22 N3 -0.1(11) . . . . ?
C36 N5 C25 C26 0.2(10) . . . . ?
Cu3 N5 C25 C26 179.1(5) . . . . ?
C27 C26 C25 N5 -0.4(11) . . . . ?
